data_2231204
loop_
_publ_author_name
'Fun, Hoong-Kun'
'Quah, Ching Kheng'
'Viveka, S.'
'Madhukumar, D. J.'
'Prasad, D. Jagadeesh'

_publ_section_title
;
 <i>N</i>-[(<i>E</i>)-4-Chlorobenzylidene]-2,4-dimethylaniline
;
_journal_coeditor_code LH5274
_journal_issue 8
_journal_name_full 'Acta Crystallographica Section E'
_journal_page_first o1932
_journal_paper_doi 10.1107/S1600536811026109
_journal_volume 67
_journal_year 2011
_chemical_formula_iupac 'C15 H14 Cl N'
_chemical_formula_moiety 'C15 H14 Cl N'
_chemical_formula_sum 'C15 H14 Cl N'
_chemical_formula_weight 243.72
_chemical_name_systematic
;
<i>N</i>-[(<i>E</i>)-4-Chlorobenzylidene]-2,4-dimethylaniline
;
_space_group_IT_number 9
_symmetry_cell_setting monoclinic
_symmetry_space_group_name_Hall 'C -2yc'
_symmetry_space_group_name_H-M 'C 1 c 1'
_atom_sites_solution_hydrogens geom
_atom_sites_solution_primary direct
_atom_sites_solution_secondary difmap
_audit_creation_method SHELXL-97
_cell_angle_alpha 90.00
_cell_angle_beta 96.3040(10)
_cell_angle_gamma 90.00
_cell_formula_units_Z 4
_cell_length_a 7.28520(10)
_cell_length_b 15.2715(2)
_cell_length_c 11.53820(10)
_cell_measurement_reflns_used 9896
_cell_measurement_temperature 100
_cell_measurement_theta_max 30.96
_cell_measurement_theta_min 2.67
_cell_volume 1275.93(3)
_computing_cell_refinement 'SAINT (Bruker, 2009)'
_computing_data_collection 'APEX2 (Bruker, 2009)'
_computing_data_reduction 'SAINT (Bruker, 2009)'
_computing_molecular_graphics 'SHELXTL (Sheldrick, 2008)'
_computing_publication_material 'SHELXTL (Sheldrick, 2008) and PLATON (Spek, 2009)'
_computing_structure_refinement 'SHELXTL (Sheldrick, 2008)'
_computing_structure_solution 'SHELXTL (Sheldrick, 2008)'
_diffrn_ambient_temperature 100
_diffrn_measured_fraction_theta_full 0.992
_diffrn_measured_fraction_theta_max 0.992
_diffrn_measurement_device_type
;
Bruker SMART APEXII CCD area-detector
;
_diffrn_measurement_method '\f and \w'
_diffrn_radiation_monochromator graphite
_diffrn_radiation_source 'fine-focus sealed tube'
_diffrn_radiation_type MoK\a
_diffrn_radiation_wavelength 0.71073
_diffrn_reflns_av_R_equivalents 0.0196
_diffrn_reflns_av_sigmaI/netI 0.0239
_diffrn_reflns_limit_h_max 10
_diffrn_reflns_limit_h_min -10
_diffrn_reflns_limit_k_max 22
_diffrn_reflns_limit_k_min -17
_diffrn_reflns_limit_l_max 16
_diffrn_reflns_limit_l_min -16
_diffrn_reflns_number 14547
_diffrn_reflns_theta_full 31.13
_diffrn_reflns_theta_max 31.13
_diffrn_reflns_theta_min 2.67
_diffrn_standards_number 0
_exptl_absorpt_coefficient_mu 0.276
_exptl_absorpt_correction_T_max 0.9459
_exptl_absorpt_correction_T_min 0.8978
_exptl_absorpt_correction_type multi-scan
_exptl_absorpt_process_details '(<i>SADABS</i>; Bruker, 2009)'
_exptl_crystal_colour colourless
_exptl_crystal_density_diffrn 1.269
_exptl_crystal_density_method 'not measured'
_exptl_crystal_description block
_exptl_crystal_F_000 512
_exptl_crystal_size_max 0.40
_exptl_crystal_size_mid 0.235
_exptl_crystal_size_min 0.204
_refine_diff_density_max 0.316
_refine_diff_density_min -0.200
_refine_ls_abs_structure_details 'Flack (1983), 1919 Friedel pairs'
_refine_ls_abs_structure_Flack 0.04(4)
_refine_ls_extinction_method none
_refine_ls_goodness_of_fit_ref 1.041
_refine_ls_hydrogen_treatment constr
_refine_ls_matrix_type full
_refine_ls_number_parameters 156
_refine_ls_number_reflns 3975
_refine_ls_number_restraints 2
_refine_ls_restrained_S_all 1.041
_refine_ls_R_factor_all 0.0336
_refine_ls_R_factor_gt 0.0313
_refine_ls_shift/su_max 0.001
_refine_ls_shift/su_mean 0.001
_refine_ls_structure_factor_coef Fsqd
_refine_ls_weighting_details 'calc w=1/[\s^2^(Fo^2^)+(0.0435P)^2^+0.4511P] where P=(Fo^2^+2Fc^2^)/3'
_refine_ls_weighting_scheme calc
_refine_ls_wR_factor_gt 0.0766
_refine_ls_wR_factor_ref 0.0784
_reflns_number_gt 3800
_reflns_number_total 3975
_reflns_threshold_expression I>2\s(I)
_cod_data_source_file lh5274.cif
_cod_data_source_block I
_cod_original_sg_symbol_H-M 'C c'
_cod_database_code 2231204
_cod_database_fobs_code 2231204

loop_
_symmetry_equiv_pos_as_xyz
'x, y, z'
'x, -y, z+1/2'
'x+1/2, y+1/2, z'
'x+1/2, -y+1/2, z+1/2'

loop_
_atom_site_type_symbol
_atom_site_label
_atom_site_fract_x
_atom_site_fract_y
_atom_site_fract_z
_atom_site_U_iso_or_equiv
_atom_site_adp_type
_atom_site_calc_flag
_atom_site_refinement_flags
_atom_site_occupancy
_atom_site_symmetry_multiplicity
Cl Cl1 1.00011(4) 0.620805(19) 0.24699(3) 0.02374(8) Uani d . 1 1
N N1 0.98639(15) 0.21574(7) 0.00510(9) 0.0164(2) Uani d . 1 1
C C1 1.10819(17) 0.36449(8) 0.25068(11) 0.0164(2) Uani d . 1 1
H H1A 1.1660 0.3226 0.3036 0.020 Uiso calc R 1 1
C C2 1.09740(18) 0.45134(9) 0.28532(11) 0.0174(2) Uani d . 1 1
H H2A 1.1469 0.4693 0.3612 0.021 Uiso calc R 1 1
C C3 1.01230(18) 0.51134(8) 0.20614(11) 0.0172(2) Uani d . 1 1
C C4 0.93749(17) 0.48677(9) 0.09481(11) 0.0180(2) Uani d . 1 1
H H4A 0.8786 0.5288 0.0425 0.022 Uiso calc R 1 1
C C5 0.95032(17) 0.39987(8) 0.06141(11) 0.0166(2) Uani d . 1 1
H H5A 0.9011 0.3823 -0.0147 0.020 Uiso calc R 1 1
C C6 1.03527(17) 0.33777(8) 0.13907(11) 0.0152(2) Uani d . 1 1
C C7 1.04654(18) 0.24507(8) 0.10622(11) 0.0163(2) Uani d . 1 1
H H7A 1.1011 0.2049 0.1628 0.020 Uiso calc R 1 1
C C8 0.99097(17) 0.12365(8) -0.01051(11) 0.0153(2) Uani d . 1 1
C C9 1.05963(17) 0.08957(8) -0.11026(11) 0.0151(2) Uani d . 1 1
C C10 1.05936(17) -0.00135(8) -0.12576(11) 0.0164(2) Uani d . 1 1
H H10A 1.1084 -0.0250 -0.1920 0.020 Uiso calc R 1 1
C C11 0.98889(18) -0.05863(8) -0.04642(11) 0.0177(2) Uani d . 1 1
C C12 0.91927(18) -0.02310(9) 0.05076(11) 0.0182(2) Uani d . 1 1
H H12A 0.8702 -0.0608 0.1052 0.022 Uiso calc R 1 1
C C13 0.92063(18) 0.06723(8) 0.06920(11) 0.0172(2) Uani d . 1 1
H H13A 0.8735 0.0905 0.1363 0.021 Uiso calc R 1 1
C C14 1.1312(2) 0.14980(9) -0.19821(12) 0.0212(3) Uani d . 1 1
H H14A 1.1739 0.1151 -0.2615 0.032 Uiso calc R 1 1
H H14B 1.2342 0.1844 -0.1603 0.032 Uiso calc R 1 1
H H14C 1.0321 0.1892 -0.2301 0.032 Uiso calc R 1 1
C C15 0.9863(2) -0.15650(9) -0.06663(13) 0.0244(3) Uani d . 1 1
H H15A 0.8998 -0.1840 -0.0183 0.037 Uiso calc R 1 1
H H15B 1.1104 -0.1803 -0.0457 0.037 Uiso calc R 1 1
H H15C 0.9469 -0.1686 -0.1490 0.037 Uiso calc R 1 1

loop_
_atom_site_aniso_label
_atom_site_aniso_U_11
_atom_site_aniso_U_22
_atom_site_aniso_U_33
_atom_site_aniso_U_12
_atom_site_aniso_U_13
_atom_site_aniso_U_23
Cl1 0.03157(16) 0.01487(12) 0.02478(15) 0.00105(13) 0.00319(11) -0.00480(12)
N1 0.0188(5) 0.0143(5) 0.0163(5) -0.0001(4) 0.0033(4) -0.0014(4)
C1 0.0181(6) 0.0165(5) 0.0144(5) -0.0008(4) 0.0007(4) -0.0001(4)
C2 0.0194(6) 0.0181(5) 0.0144(5) -0.0012(5) 0.0011(4) -0.0029(4)
C3 0.0189(6) 0.0133(5) 0.0198(6) -0.0009(4) 0.0045(5) -0.0034(4)
C4 0.0188(6) 0.0163(6) 0.0187(6) 0.0012(4) 0.0010(4) 0.0005(4)
C5 0.0187(6) 0.0161(5) 0.0149(5) 0.0001(4) 0.0015(4) -0.0014(4)
C6 0.0159(5) 0.0141(5) 0.0157(5) -0.0004(4) 0.0025(4) -0.0017(4)
C7 0.0168(5) 0.0145(5) 0.0178(5) 0.0002(4) 0.0024(4) -0.0004(4)
C8 0.0162(5) 0.0134(5) 0.0160(6) -0.0001(4) 0.0009(4) -0.0009(4)
C9 0.0164(5) 0.0149(5) 0.0138(5) -0.0010(4) 0.0011(4) -0.0012(4)
C10 0.0178(5) 0.0160(5) 0.0155(5) 0.0003(4) 0.0016(4) -0.0025(4)
C11 0.0185(6) 0.0146(5) 0.0191(6) -0.0012(5) -0.0019(5) -0.0005(4)
C12 0.0198(6) 0.0168(6) 0.0180(6) -0.0029(5) 0.0011(5) 0.0026(4)
C13 0.0204(6) 0.0173(6) 0.0141(5) -0.0008(5) 0.0024(4) -0.0005(4)
C14 0.0272(7) 0.0173(6) 0.0205(6) -0.0027(5) 0.0088(5) -0.0008(5)
C15 0.0305(7) 0.0135(6) 0.0284(7) -0.0016(5) -0.0005(6) -0.0020(5)

loop_
_atom_type_symbol
_atom_type_description
_atom_type_scat_dispersion_real
_atom_type_scat_dispersion_imag
_atom_type_scat_source
C C 0.0033 0.0016 'International Tables Vol C Tables 4.2.6.8 and 6.1.1.4'
H H 0.0000 0.0000 'International Tables Vol C Tables 4.2.6.8 and 6.1.1.4'
N N 0.0061 0.0033 'International Tables Vol C Tables 4.2.6.8 and 6.1.1.4'
Cl Cl 0.1484 0.1585 'International Tables Vol C Tables 4.2.6.8 and 6.1.1.4'

loop_
_geom_angle_atom_site_label_1
_geom_angle_atom_site_label_2
_geom_angle_atom_site_label_3
_geom_angle
C7 N1 C8 116.85(11)
C2 C1 C6 121.02(12)
C2 C1 H1A 119.5
C6 C1 H1A 119.5
C1 C2 C3 118.36(11)
C1 C2 H2A 120.8
C3 C2 H2A 120.8
C4 C3 C2 122.02(12)
C4 C3 Cl1 118.84(10)
C2 C3 Cl1 119.13(10)
C5 C4 C3 118.88(12)
C5 C4 H4A 120.6
C3 C4 H4A 120.6
C4 C5 C6 120.52(11)
C4 C5 H5A 119.7
C6 C5 H5A 119.7
C1 C6 C5 119.20(11)
C1 C6 C7 119.47(11)
C5 C6 C7 121.33(11)
N1 C7 C6 123.24(12)
N1 C7 H7A 118.4
C6 C7 H7A 118.4
C13 C8 C9 120.00(11)
C13 C8 N1 120.80(12)
C9 C8 N1 119.14(11)
C10 C9 C8 118.47(11)
C10 C9 C14 121.06(11)
C8 C9 C14 120.48(11)
C9 C10 C11 122.03(12)
C9 C10 H10A 119.0
C11 C10 H10A 119.0
C12 C11 C10 118.34(12)
C12 C11 C15 120.68(12)
C10 C11 C15 120.98(12)
C11 C12 C13 120.76(12)
C11 C12 H12A 119.6
C13 C12 H12A 119.6
C12 C13 C8 120.39(12)
C12 C13 H13A 119.8
C8 C13 H13A 119.8
C9 C14 H14A 109.5
C9 C14 H14B 109.5
H14A C14 H14B 109.5
C9 C14 H14C 109.5
H14A C14 H14C 109.5
H14B C14 H14C 109.5
C11 C15 H15A 109.5
C11 C15 H15B 109.5
H15A C15 H15B 109.5
C11 C15 H15C 109.5
H15A C15 H15C 109.5
H15B C15 H15C 109.5

loop_
_geom_bond_atom_site_label_1
_geom_bond_atom_site_label_2
_geom_bond_distance
Cl1 C3 1.7418(13)
N1 C7 1.2813(16)
N1 C8 1.4187(15)
C1 C2 1.3900(17)
C1 C6 1.3988(17)
C1 H1A 0.9500
C2 C3 1.3908(18)
C2 H2A 0.9500
C3 C4 1.3906(17)
C4 C5 1.3881(18)
C4 H4A 0.9500
C5 C6 1.4012(17)
C5 H5A 0.9500
C6 C7 1.4702(17)
C7 H7A 0.9500
C8 C13 1.3980(18)
C8 C9 1.4043(17)
C9 C10 1.3999(17)
C9 C14 1.5045(18)
C10 C11 1.4036(18)
C10 H10A 0.9500
C11 C12 1.3906(19)
C11 C15 1.5125(18)
C12 C13 1.3957(18)
C12 H12A 0.9500
C13 H13A 0.9500
C14 H14A 0.9800
C14 H14B 0.9800
C14 H14C 0.9800
C15 H15A 0.9800
C15 H15B 0.9800
C15 H15C 0.9800

loop_
_geom_hbond_atom_site_label_D
_geom_hbond_atom_site_label_H
_geom_hbond_atom_site_label_A
_geom_hbond_site_symmetry_A
_geom_hbond_distance_DH
_geom_hbond_distance_HA
_geom_hbond_distance_DA
_geom_hbond_angle_DHA
_geom_hbond_publ_flag
C12 H12A Cg1 4_555 0.95 2.67 3.3885(14) 132 yes
C14 H14A Cg1 3_455 0.98 2.86 3.4853(14) 124 yes
C2 H2A Cg2 3_445 0.95 2.73 3.4371(14) 132 yes
C4 H4A Cg2 4_554 0.95 2.80 3.5534(15) 134 yes

loop_
_geom_torsion_atom_site_label_1
_geom_torsion_atom_site_label_2
_geom_torsion_atom_site_label_3
_geom_torsion_atom_site_label_4
_geom_torsion
C6 C1 C2 C3 -0.07(19)
C1 C2 C3 C4 0.46(19)
C1 C2 C3 Cl1 -179.11(10)
C2 C3 C4 C5 -0.81(19)
Cl1 C3 C4 C5 178.77(10)
C3 C4 C5 C6 0.76(19)
C2 C1 C6 C5 0.04(19)
C2 C1 C6 C7 -178.99(12)
C4 C5 C6 C1 -0.39(19)
C4 C5 C6 C7 178.62(12)
C8 N1 C7 C6 -174.26(12)
C1 C6 C7 N1 -178.57(12)
C5 C6 C7 N1 2.4(2)
C7 N1 C8 C13 49.12(17)
C7 N1 C8 C9 -133.76(13)
C13 C8 C9 C10 -1.42(18)
N1 C8 C9 C10 -178.57(11)
C13 C8 C9 C14 178.43(12)
N1 C8 C9 C14 1.29(18)
C8 C9 C10 C11 1.54(18)
C14 C9 C10 C11 -178.31(12)
C9 C10 C11 C12 -0.63(19)
C9 C10 C11 C15 178.60(11)
C10 C11 C12 C13 -0.40(18)
C15 C11 C12 C13 -179.64(13)
C11 C12 C13 C8 0.50(19)
C9 C8 C13 C12 0.44(19)
N1 C8 C13 C12 177.53(12)

loop_
_cod_related_entry_id
_cod_related_entry_database
_cod_related_entry_code
1 ChemSpider 3372430
